data_3500058
loop_
_publ_author_name
'Armel Le Bail'

_publ_section_title
;
 Approaching the crystal structure of Pb5CrF13 (a big mess indeed :
 systematic twinning)
;
_journal_name_full 'Personal communication to COD'
_journal_year 2016
_chemical_formula_sum 'Cr F13 Pb5'
_chemical_formula_weight 1334.98
_space_group_IT_number 11
_symmetry_cell_setting monoclinic
_symmetry_Int_Tables_number 11
_symmetry_space_group_name_Hall '-P 2yb'
_symmetry_space_group_name_H-M 'P 1 21/m 1'
_atom_sites_solution_hydrogens geom
_atom_sites_solution_primary direct
_atom_sites_solution_secondary difmap
_cell_angle_alpha 90.00
_cell_angle_beta 100.1000(10)
_cell_angle_gamma 90.00
_cell_formula_units_Z 2
_cell_length_a 8.2137(10)
_cell_length_b 6.0253(10)
_cell_length_c 12.2820(10)
_cell_measurement_temperature 293(2)
_cell_volume 598.42(13)
_computing_structure_refinement 'SHELXL-97 (Sheldrick, 1997)'
_computing_structure_solution 'SHELXS-97 (Sheldrick, 1990)'
_diffrn_ambient_temperature 293(2)
_diffrn_measured_fraction_theta_full 0.909
_diffrn_measured_fraction_theta_max 0.909
_diffrn_radiation_monochromator graphite
_diffrn_radiation_source 'fine-focus sealed tube'
_diffrn_radiation_type MoK\a
_diffrn_radiation_wavelength 0.71069
_diffrn_reflns_av_R_equivalents 0.0000
_diffrn_reflns_av_sigmaI/netI 0.0558
_diffrn_reflns_limit_h_max 8
_diffrn_reflns_limit_h_min -8
_diffrn_reflns_limit_k_max 6
_diffrn_reflns_limit_k_min -6
_diffrn_reflns_limit_l_max 12
_diffrn_reflns_limit_l_min -13
_diffrn_reflns_number 1224
_diffrn_reflns_theta_full 22.47
_diffrn_reflns_theta_max 22.47
_diffrn_reflns_theta_min 1.68
_exptl_absorpt_coefficient_mu 71.087
_exptl_crystal_density_diffrn 7.304
_exptl_crystal_F_000 1084
_refine_diff_density_max 6.473
_refine_diff_density_min -6.972
_refine_diff_density_rms 1.127
_refine_ls_extinction_method none
_refine_ls_goodness_of_fit_ref 1.052
_refine_ls_hydrogen_treatment mixed
_refine_ls_matrix_type full
_refine_ls_number_parameters 66
_refine_ls_number_reflns 1224
_refine_ls_number_restraints 0
_refine_ls_restrained_S_all 1.052
_refine_ls_R_factor_all 0.1611
_refine_ls_R_factor_gt 0.1057
_refine_ls_shift/su_mean 0.015
_refine_ls_structure_factor_coef Fsqd
_refine_ls_weighting_details 'calc w=1/[\s^2^(Fo^2^)+(0.2000P)^2^+0.0000P] where P=(Fo^2^+2Fc^2^)/3'
_refine_ls_weighting_scheme calc
_refine_ls_wR_factor_gt 0.2702
_refine_ls_wR_factor_ref 0.3216
_reflns_number_gt 614
_reflns_number_total 1224
_reflns_threshold_expression >2sigma(I)
_cod_data_source_file bs5.cif
_cod_data_source_block Pb5CrF13
_cod_depositor_comments
;
The following automatic conversions were performed:

data name '_atom_site_symetry_multiplicity' was replaced with
'_atom_site_symmetry_multiplicity' as specified in the replacement
file 'data/replacement-values/replacement_tags.lst'.

Automatic conversion script
Id: cif_correct_tags 9268 2022-04-12 08:56:07Z antanas 
;
_cod_original_sg_symbol_H-M 'P 21/m'
_cod_database_code 3500058

loop_
_symmetry_equiv_pos_site_id
_symmetry_equiv_pos_as_xyz
1 x,y,z
2 -x,1/2+y,-z
3 -x,-y,-z
4 x,1/2-y,z

loop_
_atom_site_label
_atom_site_type_symbol
_atom_site_fract_x
_atom_site_fract_y
_atom_site_fract_z
_atom_site_U_iso_or_equiv
_atom_site_adp_type
_atom_site_occupancy
_atom_site_symmetry_multiplicity
_atom_site_calc_flag
_atom_site_refinement_flags
_atom_site_disorder_assembly
_atom_site_disorder_group
Pb1 Pb 0.4437(7) 0.2500 0.7570(3) 0.0261(13) Uani 1 2 d S . .
Pb2 Pb 0.1471(5) 0.7500 0.5848(3) 0.0251(12) Uani 1 2 d S . .
Pb3 Pb 0.3530(5) 0.2500 0.4177(3) 0.0244(12) Uani 1 2 d S . .
Pb4 Pb 0.0476(6) 0.7500 0.2508(3) 0.0171(11) Uani 1 2 d S . .
Pb5 Pb 0.2604(10) 0.2500 0.0842(4) 0.057(2) Uani 1 2 d S . .
Cr1 Cr 0.776(3) 0.2500 0.1024(13) 0.024(4) Uani 1 2 d S . .
F1 F 0.114(7) 0.983(7) 0.406(4) 0.081(14) Uiso 1 1 d . . .
F2 F 0.415(6) 0.012(6) 0.595(4) 0.062(12) Uiso 1 1 d . . .
F3 F 0.295(6) -0.002(6) 0.239(4) 0.060(12) Uiso 1 1 d . . .
F4 F 0.724(13) 0.004(13) 0.038(10) 0.23(4) Uiso 1 1 d . . .
F5 F -0.169(18) 0.7500 0.326(12) 0.21(5) Uiso 1 2 d S . .
F6 F 0.61(3) 0.2500 0.201(19) 0.34(11) Uiso 1 2 d S . .
F7 F 0.928(14) 0.2500 -0.029(11) 0.17(5) Uiso 1 2 d S . .
F9 F 0.980(10) 0.2500 0.210(9) 0.12(3) Uiso 1 2 d S . .

loop_
_atom_site_aniso_label
_atom_site_aniso_U_11
_atom_site_aniso_U_22
_atom_site_aniso_U_33
_atom_site_aniso_U_23
_atom_site_aniso_U_13
_atom_site_aniso_U_12
Pb1 0.046(3) 0.016(2) 0.015(2) 0.000 0.003(3) 0.000
Pb2 0.041(3) 0.014(2) 0.021(2) 0.000 0.006(3) 0.000
Pb3 0.043(3) 0.0068(18) 0.021(2) 0.000 -0.002(3) 0.000
Pb4 0.033(2) 0.0054(17) 0.014(2) 0.000 0.006(2) 0.000
Pb5 0.073(5) 0.068(3) 0.029(3) 0.000 0.001(3) 0.000
Cr1 0.046(11) 0.000(6) 0.018(9) 0.000 -0.015(11) 0.000

loop_
_atom_type_symbol
_atom_type_description
_atom_type_scat_dispersion_real
_atom_type_scat_dispersion_imag
_atom_type_scat_source
Pb Pb -4.1330 10.1020 'International Tables Vol C Tables 4.2.6.8 and 6.1.1.4'
Cr Cr 0.2840 0.6240 'International Tables Vol C Tables 4.2.6.8 and 6.1.1.4'
F F 0.0140 0.0100 'International Tables Vol C Tables 4.2.6.8 and 6.1.1.4'

loop_
_geom_angle_atom_site_label_1
_geom_angle_atom_site_label_2
_geom_angle_atom_site_label_3
_geom_angle
_geom_angle_site_symmetry_1
_geom_angle_site_symmetry_3
F5 Pb1 F2 72(3) 3_566 .
F5 Pb1 F2 72(3) 3_566 4_565
F2 Pb1 F2 72.2(19) . 4_565
F5 Pb1 F3 138(2) 3_566 2_656
F2 Pb1 F3 108.3(14) . 2_656
F2 Pb1 F3 68.8(13) 4_565 2_656
F5 Pb1 F3 138(2) 3_566 3_656
F2 Pb1 F3 68.8(13) . 3_656
F2 Pb1 F3 108.3(14) 4_565 3_656
F3 Pb1 F3 70.0(18) 2_656 3_656
F5 Pb1 F6 85(4) 3_566 3_656
F2 Pb1 F6 64(4) . 3_656
F2 Pb1 F6 135(4) 4_565 3_656
F3 Pb1 F6 134(4) 2_656 3_656
F3 Pb1 F6 65(4) 3_656 3_656
F5 Pb1 F6 85(4) 3_566 3_666
F2 Pb1 F6 135(4) . 3_666
F2 Pb1 F6 64(4) 4_565 3_666
F3 Pb1 F6 65(4) 2_656 3_666
F3 Pb1 F6 134(4) 3_656 3_666
F6 Pb1 F6 153(8) 3_656 3_666
F1 Pb2 F1 66(2) 4_575 .
F1 Pb2 F2 108.7(16) 4_575 1_565
F1 Pb2 F2 71.6(15) . 1_565
F1 Pb2 F2 71.6(15) 4_575 4_565
F1 Pb2 F2 108.7(16) . 4_565
F2 Pb2 F2 71.7(18) 1_565 4_565
F1 Pb2 F1 75.4(18) 4_575 2_546
F1 Pb2 F1 113.3(10) . 2_546
F2 Pb2 F1 174.9(12) 1_565 2_546
F2 Pb2 F1 107.3(14) 4_565 2_546
F1 Pb2 F1 113.3(9) 4_575 3_576
F1 Pb2 F1 75.4(18) . 3_576
F2 Pb2 F1 107.3(14) 1_565 3_576
F2 Pb2 F1 174.9(12) 4_565 3_576
F1 Pb2 F1 73(2) 2_546 3_576
F1 Pb2 F9 137.9(15) 4_575 3_666
F1 Pb2 F9 137.9(15) . 3_666
F2 Pb2 F9 112.2(17) 1_565 3_666
F2 Pb2 F9 112.2(17) 4_565 3_666
F1 Pb2 F9 63.3(17) 2_546 3_666
F1 Pb2 F9 63.3(17) 3_576 3_666
F1 Pb2 F6 134(3) 4_575 3_666
F1 Pb2 F6 134(3) . 3_666
F2 Pb2 F6 63(3) 1_565 3_666
F2 Pb2 F6 63(3) 4_565 3_666
F1 Pb2 F6 112(4) 2_546 3_666
F1 Pb2 F6 112(3) 3_576 3_666
F9 Pb2 F6 62(4) 3_666 3_666
F2 Pb3 F2 78.5(19) 2_656 3_656
F2 Pb3 F1 173.2(13) 2_656 1_545
F2 Pb3 F1 100.8(15) 3_656 1_545
F2 Pb3 F1 100.8(15) 2_656 4_575
F2 Pb3 F1 173.2(13) 3_656 4_575
F1 Pb3 F1 79(2) 1_545 4_575
F2 Pb3 F2 70.1(17) 2_656 4_565
F2 Pb3 F2 111.2(8) 3_656 4_565
F1 Pb3 F2 116.2(16) 1_545 4_565
F1 Pb3 F2 74.5(15) 4_575 4_565
F2 Pb3 F2 111.2(8) 2_656 .
F2 Pb3 F2 70.1(17) 3_656 .
F1 Pb3 F2 74.5(15) 1_545 .
F1 Pb3 F2 116.2(16) 4_575 .
F2 Pb3 F2 67.5(18) 4_565 .
F2 Pb3 F3 109.9(13) 2_656 .
F2 Pb3 F3 67.4(13) 3_656 .
F1 Pb3 F3 63.9(15) 1_545 .
F1 Pb3 F3 106.9(15) 4_575 .
F2 Pb3 F3 178.5(12) 4_565 .
F2 Pb3 F3 111.2(13) . .
F2 Pb3 F3 67.4(13) 2_656 4_565
F2 Pb3 F3 109.9(13) 3_656 4_565
F1 Pb3 F3 106.9(15) 1_545 4_565
F1 Pb3 F3 63.9(15) 4_575 4_565
F2 Pb3 F3 111.2(13) 4_565 4_565
F2 Pb3 F3 178.5(12) . 4_565
F3 Pb3 F3 70.0(16) . 4_565
F5 Pb4 F1 75(3) . .
F5 Pb4 F1 75(3) . 4_575
F1 Pb4 F1 73(2) . 4_575
F5 Pb4 F3 139(2) . 1_565
F1 Pb4 F3 67.8(17) . 1_565
F1 Pb4 F3 108.9(17) 4_575 1_565
F5 Pb4 F3 139(2) . 4_565
F1 Pb4 F3 108.9(17) . 4_565
F1 Pb4 F3 67.8(17) 4_575 4_565
F3 Pb4 F3 72.0(18) 1_565 4_565
F5 Pb4 F7 129(5) . 3_665
F1 Pb4 F7 138.6(16) . 3_665
F1 Pb4 F7 138.6(16) 4_575 3_665
F3 Pb4 F7 75(2) 1_565 3_665
F3 Pb4 F7 75(2) 4_565 3_665
F5 Pb4 F9 86.0(17) . 1_455
F1 Pb4 F9 136(2) . 1_455
F1 Pb4 F9 64(2) 4_575 1_455
F3 Pb4 F9 133.3(18) 1_565 1_455
F3 Pb4 F9 62.6(17) 4_565 1_455
F7 Pb4 F9 83(2) 3_665 1_455
F5 Pb4 F9 86.0(17) . 1_465
F1 Pb4 F9 64(2) . 1_465
F1 Pb4 F9 136(2) 4_575 1_465
F3 Pb4 F9 62.6(17) 1_565 1_465
F3 Pb4 F9 133.3(18) 4_565 1_465
F7 Pb4 F9 83(2) 3_665 1_465
F9 Pb4 F9 155(3) 1_455 1_465
F4 Pb5 F4 90(5) 3_655 2_655
F4 Pb5 F3 168(3) 3_655 4_565
F4 Pb5 F3 95(3) 2_655 4_565
F4 Pb5 F3 95(3) 3_655 .
F4 Pb5 F3 168(3) 2_655 .
F3 Pb5 F3 78.0(18) 4_565 .
F4 Pb5 F7 80(4) 3_655 1_455
F4 Pb5 F7 80(4) 2_655 1_455
F3 Pb5 F7 111(2) 4_565 1_455
F3 Pb5 F7 111(2) . 1_455
F4 Pb5 F6 99(4) 3_655 .
F4 Pb5 F6 99(4) 2_655 .
F3 Pb5 F6 70(4) 4_565 .
F3 Pb5 F6 70(4) . .
F7 Pb5 F6 179(5) 1_455 .
F4 Pb5 F9 120(3) 3_655 1_455
F4 Pb5 F9 120(3) 2_655 1_455
F3 Pb5 F9 65.6(18) 4_565 1_455
F3 Pb5 F9 65.6(18) . 1_455
F7 Pb5 F9 59(3) 1_455 1_455
F6 Pb5 F9 121(5) . 1_455
F4 Cr1 F4 122(7) . 4_565
F4 Cr1 F6 98(5) . .
F4 Cr1 F6 98(5) 4_565 .
F4 Cr1 F9 116(4) . .
F4 Cr1 F9 116(4) 4_565 .
F6 Cr1 F9 101(6) . .
F4 Cr1 F7 78(4) . .
F4 Cr1 F7 78(4) 4_565 .
F6 Cr1 F7 171(7) . .
F9 Cr1 F7 88(4) . .
Pb4 F1 Pb3 120(2) . 1_565
Pb4 F1 Pb2 109.8(17) . .
Pb3 F1 Pb2 109.3(19) 1_565 .
Pb4 F1 Pb2 109(2) . 3_576
Pb3 F1 Pb2 103.5(15) 1_565 3_576
Pb2 F1 Pb2 104.6(18) . 3_576
Pb4 F1 F5 49(3) . .
Pb3 F1 F5 162(3) 1_565 .
Pb2 F1 F5 89(3) . .
Pb2 F1 F5 72(2) 3_576 .
Pb4 F1 F3 59.6(14) . 1_565
Pb3 F1 F3 60.2(15) 1_565 1_565
Pb2 F1 F3 132(2) . 1_565
Pb2 F1 F3 124(2) 3_576 1_565
F5 F1 F3 107(4) . 1_565
Pb4 F1 F1 53.3(11) . 4_575
Pb3 F1 F1 129.6(11) 1_565 4_575
Pb2 F1 F1 57.1(10) . 4_575
Pb2 F1 F1 126.6(10) 3_576 4_575
F5 F1 F1 59.2(18) . 4_575
F3 F1 F1 91.9(14) 1_565 4_575
Pb4 F1 F9 70.5(17) . 1_465
Pb3 F1 F9 82.8(19) 1_565 1_465
Pb2 F1 F9 164(3) . 1_465
Pb2 F1 F9 61.6(19) 3_576 1_465
F5 F1 F9 80(3) . 1_465
F3 F1 F9 63(2) 1_565 1_465
F1 F1 F9 123.2(15) 4_575 1_465
Pb4 F1 F2 133(2) . 1_565
Pb3 F1 F2 53.5(13) 1_565 1_565
Pb2 F1 F2 55.9(12) . 1_565
Pb2 F1 F2 118.1(17) 3_576 1_565
F5 F1 F2 144(3) . 1_565
F3 F1 F2 95(2) 1_565 1_565
F1 F1 F2 93.2(11) 4_575 1_565
F9 F1 F2 136(2) 1_465 1_565
Pb1 F2 Pb3 117.3(19) . 3_656
Pb1 F2 Pb3 109.9(14) . .
Pb3 F2 Pb3 109.9(17) 3_656 .
Pb1 F2 Pb2 110.0(17) . 1_545
Pb3 F2 Pb2 104.6(13) 3_656 1_545
Pb3 F2 Pb2 104.3(16) . 1_545
Pb1 F2 F5 52(3) . 3_566
Pb3 F2 F5 162(3) 3_656 3_566
Pb3 F2 F5 88(3) . 3_566
Pb2 F2 F5 71(2) 1_545 3_566
Pb1 F2 F2 53.9(9) . 4_565
Pb3 F2 F2 129.2(9) 3_656 4_565
Pb3 F2 F2 56.2(9) . 4_565
Pb2 F2 F2 125.9(9) 1_545 4_565
F5 F2 F2 59.1(18) 3_566 4_565
Pb1 F2 F3 58.5(14) . 3_656
Pb3 F2 F3 58.7(12) 3_656 3_656
Pb3 F2 F3 129.3(19) . 3_656
Pb2 F2 F3 126.3(18) 1_545 3_656
F5 F2 F3 109(3) 3_566 3_656
F2 F2 F3 91.3(12) 4_565 3_656
Pb1 F2 F2 134(3) . 3_656
Pb3 F2 F2 56.3(14) 3_656 3_656
Pb3 F2 F2 53.7(13) . 3_656
Pb2 F2 F2 116(2) 1_545 3_656
F5 F2 F2 141(3) 3_566 3_656
F2 F2 F2 92.9(15) 4_565 3_656
F3 F2 F2 97(2) 3_656 3_656
Pb1 F2 F6 69(3) . 3_656
Pb3 F2 F6 83(3) 3_656 3_656
Pb3 F2 F6 164(4) . 3_656
Pb2 F2 F6 63(4) 1_545 3_656
F5 F2 F6 79(4) 3_566 3_656
F2 F2 F6 122(3) 4_565 3_656
F3 F2 F6 64(4) 3_656 3_656
F2 F2 F6 139(4) 3_656 3_656
Pb1 F2 F1 126.7(19) . 1_545
Pb3 F2 F1 115.9(17) 3_656 1_545
Pb3 F2 F1 51.9(11) . 1_545
Pb2 F2 F1 52.5(13) 1_545 1_545
F5 F2 F1 76(3) 3_566 1_545
F2 F2 F1 93.2(11) 4_565 1_545
F3 F2 F1 175(2) 3_656 1_545
F2 F2 F1 80.1(19) 3_656 1_545
F6 F2 F1 116(4) 3_656 1_545
Pb5 F3 Pb4 115.5(19) . 1_545
Pb5 F3 Pb3 105.9(12) . .
Pb4 F3 Pb3 108.6(16) 1_545 .
Pb5 F3 Pb1 111.0(17) . 3_656
Pb4 F3 Pb1 108.9(12) 1_545 3_656
Pb3 F3 Pb1 106.5(16) . 3_656
Pb5 F3 F1 127(2) . 1_545
Pb4 F3 F1 52.6(14) 1_545 1_545
Pb3 F3 F1 55.9(13) . 1_545
Pb1 F3 F1 121.3(19) 3_656 1_545
Pb5 F3 F2 123.2(19) . 3_656
Pb4 F3 F2 121.2(18) 1_545 3_656
Pb3 F3 F2 53.9(13) . 3_656
Pb1 F3 F2 52.7(12) 3_656 3_656
F1 F3 F2 87.6(18) 1_545 3_656
Pb5 F3 F9 67(2) . 1_455
Pb4 F3 F9 67.7(14) 1_545 1_455
Pb3 F3 F9 80(2) . 1_455
Pb1 F3 F9 173(2) 3_656 1_455
F1 F3 F9 62(2) 1_545 1_455
F2 F3 F9 134(2) 3_656 1_455
Pb5 F3 F3 51.0(9) . 4_565
Pb4 F3 F3 126.0(9) 1_545 4_565
Pb3 F3 F3 55.0(8) . 4_565
Pb1 F3 F3 125.0(9) 3_656 4_565
F1 F3 F3 91.9(14) 1_545 4_565
F2 F3 F3 91.3(12) 3_656 4_565
F9 F3 F3 59.2(11) 1_455 4_565
Pb5 F3 F6 64(4) . .
Pb4 F3 F6 172(3) 1_545 .
Pb3 F3 F6 79(4) . .
Pb1 F3 F6 65(2) 3_656 .
F1 F3 F6 135(4) 1_545 .
F2 F3 F6 60(4) 3_656 .
F9 F3 F6 118(2) 1_455 .
F3 F3 F6 61(2) 4_565 .
Pb5 F3 F3 129.0(9) . 4
Pb4 F3 F3 54.0(9) 1_545 4
Pb3 F3 F3 125.0(8) . 4
Pb1 F3 F3 55.0(9) 3_656 4
F1 F3 F3 88.1(14) 1_545 4
F2 F3 F3 88.7(12) 3_656 4
F9 F3 F3 120.8(11) 1_455 4
F3 F3 F3 180(4) 4_565 4
F6 F3 F3 119(2) . 4
Cr1 F4 Pb5 154(6) . 3_655
Cr1 F4 F7 60(4) . .
Pb5 F4 F7 94(5) 3_655 .
Cr1 F4 F6 45(4) . .
Pb5 F4 F6 161(6) 3_655 .
F7 F4 F6 105(5) . .
Cr1 F4 F4 151(4) . 4
Pb5 F4 F4 45(3) 3_655 4
F7 F4 F4 127(3) . 4
F6 F4 F4 122(3) . 4
Cr1 F4 F7 106(5) . 3_755
Pb5 F4 F7 59(3) 3_655 3_755
F7 F4 F7 68(3) . 3_755
F6 F4 F7 133(6) . 3_755
F4 F4 F7 62(2) 4 3_755
Cr1 F4 F9 35(3) . .
Pb5 F4 F9 134(4) 3_655 .
F7 F4 F9 61(4) . .
F6 F4 F9 62(5) . .
F4 F4 F9 118.7(18) 4 .
F7 F4 F9 76(3) 3_755 .
Cr1 F4 F4 29(4) . 4_565
Pb5 F4 F4 135(3) 3_655 4_565
F7 F4 F4 53(3) . 4_565
F6 F4 F4 58(3) . 4_565
F4 F4 F4 180(4) 4 4_565
F7 F4 F4 118(2) 3_755 4_565
F9 F4 F4 61.3(18) . 4_565
Pb4 F5 Pb1 129(7) . 3_566
Pb4 F5 F1 56(3) . .
Pb1 F5 F1 149.1(19) 3_566 .
Pb4 F5 F1 56(3) . 4_575
Pb1 F5 F1 149.1(19) 3_566 4_575
F1 F5 F1 62(4) . 4_575
Pb4 F5 F2 149.1(18) . 2_556
Pb1 F5 F2 56(3) 3_566 2_556
F1 F5 F2 139(6) . 2_556
F1 F5 F2 104(3) 4_575 2_556
Pb4 F5 F2 149.1(18) . 3_566
Pb1 F5 F2 56(3) 3_566 3_566
F1 F5 F2 104(3) . 3_566
F1 F5 F2 139(6) 4_575 3_566
F2 F5 F2 62(4) 2_556 3_566
Cr1 F6 F4 37(4) . .
Cr1 F6 F4 37(4) . 4_565
F4 F6 F4 64(7) . 4_565
Cr1 F6 Pb5 114(9) . .
F4 F6 Pb5 94(7) . .
F4 F6 Pb5 94(7) 4_565 .
Cr1 F6 F3 141(7) . .
F4 F6 F3 104(4) . .
F4 F6 F3 139(8) 4_565 .
Pb5 F6 F3 47(3) . .
Cr1 F6 F3 141(7) . 4_565
F4 F6 F3 139(8) . 4_565
F4 F6 F3 104(4) 4_565 4_565
Pb5 F6 F3 47(3) . 4_565
F3 F6 F3 58(4) . 4_565
Cr1 F6 F2 132(7) . 2_656
F4 F6 F2 165(8) . 2_656
F4 F6 F2 114(3) 4_565 2_656
Pb5 F6 F2 101(6) . 2_656
F3 F6 F2 87(6) . 2_656
F3 F6 F2 56(3) 4_565 2_656
Cr1 F6 F2 132(7) . 3_656
F4 F6 F2 114(3) . 3_656
F4 F6 F2 165(8) 4_565 3_656
Pb5 F6 F2 101(6) . 3_656
F3 F6 F2 56(3) . 3_656
F3 F6 F2 87(6) 4_565 3_656
F2 F6 F2 63(5) 2_656 3_656
Cr1 F6 Pb1 104(4) . 3_656
F4 F6 Pb1 71(2) . 3_656
F4 F6 Pb1 135(7) 4_565 3_656
Pb5 F6 Pb1 86(4) . 3_656
F3 F6 Pb1 50(2) . 3_656
F3 F6 Pb1 108(6) 4_565 3_656
F2 F6 Pb1 110(7) 2_656 3_656
F2 F6 Pb1 47(2) 3_656 3_656
Cr1 F6 Pb1 104(4) . 3_666
F4 F6 Pb1 135(7) . 3_666
F4 F6 Pb1 71(2) 4_565 3_666
Pb5 F6 Pb1 86(4) . 3_666
F3 F6 Pb1 108(6) . 3_666
F3 F6 Pb1 50(2) 4_565 3_666
F2 F6 Pb1 47(2) 2_656 3_666
F2 F6 Pb1 110(7) 3_656 3_666
Pb1 F6 Pb1 153(8) 3_656 3_666
Cr1 F6 Pb2 97(7) . 3_666
F4 F6 Pb2 112(6) . 3_666
F4 F6 Pb2 112(6) 4_565 3_666
Pb5 F6 Pb2 149(9) . 3_666
F3 F6 Pb2 108(7) . 3_666
F3 F6 Pb2 108(7) 4_565 3_666
F2 F6 Pb2 53(4) 2_656 3_666
F2 F6 Pb2 53(4) 3_656 3_666
Pb1 F6 Pb2 87(4) 3_656 3_666
Pb1 F6 Pb2 87(4) 3_666 3_666
Cr1 F6 F9 39(4) . .
F4 F6 F9 64(5) . .
F4 F6 F9 64(5) 4_565 .
Pb5 F6 F9 154(9) . .
F3 F6 F9 149(4) . .
F3 F6 F9 149(4) 4_565 .
F2 F6 F9 101(6) 2_656 .
F2 F6 F9 101(6) 3_656 .
Pb1 F6 F9 100(4) 3_656 .
Pb1 F6 F9 100(4) 3_666 .
Pb2 F6 F9 57(4) 3_666 .
Cr1 F7 F4 42(3) . 4_565
Cr1 F7 F4 42(3) . .
F4 F7 F4 73(5) 4_565 .
Cr1 F7 Pb5 105(5) . 1_655
F4 F7 Pb5 119(5) 4_565 1_655
F4 F7 Pb5 119(5) . 1_655
Cr1 F7 Pb4 150(5) . 3_665
F4 F7 Pb4 120(5) 4_565 3_665
F4 F7 Pb4 120(5) . 3_665
Pb5 F7 Pb4 105(4) 1_655 3_665
Cr1 F7 F9 42(3) . .
F4 F7 F9 70(4) 4_565 .
F4 F7 F9 70(4) . .
Pb5 F7 F9 63(3) 1_655 .
Pb4 F7 F9 167(5) 3_665 .
Cr1 F7 F4 130(4) . 2_755
F4 F7 F4 112(3) 4_565 2_755
F4 F7 F4 160(5) . 2_755
Pb5 F7 F4 41(2) 1_655 2_755
Pb4 F7 F4 76(3) 3_665 2_755
F9 F7 F4 93(4) . 2_755
Cr1 F7 F4 130(4) . 3_755
F4 F7 F4 160(5) 4_565 3_755
F4 F7 F4 112(3) . 3_755
Pb5 F7 F4 41(2) 1_655 3_755
Pb4 F7 F4 76(3) 3_665 3_755
F9 F7 F4 93(4) . 3_755
F4 F7 F4 56(4) 2_755 3_755
Cr1 F9 F7 50(3) . .
Cr1 F9 F3 135(3) . 4_665
F7 F9 F3 95(3) . 4_665
Cr1 F9 F3 135(3) . 1_655
F7 F9 F3 95(3) . 1_655
F3 F9 F3 62(2) 4_665 1_655
Cr1 F9 Pb2 101(3) . 3_666
F7 F9 Pb2 151(4) . 3_666
F3 F9 Pb2 110(3) 4_665 3_666
F3 F9 Pb2 110(3) 1_655 3_666
Cr1 F9 F1 135(3) . 4_675
F7 F9 F1 143(2) . 4_675
F3 F9 F1 55.2(18) 4_665 4_675
F3 F9 F1 89(3) 1_655 4_675
Pb2 F9 F1 55(2) 3_666 4_675
Cr1 F9 F1 135(3) . 1_645
F7 F9 F1 143(2) . 1_645
F3 F9 F1 89(3) 4_665 1_645
F3 F9 F1 55.2(18) 1_655 1_645
Pb2 F9 F1 55(2) 3_666 1_645
F1 F9 F1 66(3) 4_675 1_645
Cr1 F9 Pb5 107(4) . 1_655
F7 F9 Pb5 58(3) . 1_655
F3 F9 Pb5 47.7(14) 4_665 1_655
F3 F9 Pb5 47.7(14) 1_655 1_655
Pb2 F9 Pb5 152(4) 3_666 1_655
F1 F9 Pb5 102(2) 4_675 1_655
F1 F9 Pb5 102(2) 1_645 1_655
Cr1 F9 F4 29.7(19) . .
F7 F9 F4 49(3) . .
F3 F9 F4 143(4) 4_665 .
F3 F9 F4 108(2) 1_655 .
Pb2 F9 F4 107(3) 3_666 .
F1 F9 F4 159(4) 4_675 .
F1 F9 F4 114(2) 1_645 .
Pb5 F9 F4 98(3) 1_655 .
Cr1 F9 F4 29.7(19) . 4_565
F7 F9 F4 49(3) . 4_565
F3 F9 F4 108(2) 4_665 4_565
F3 F9 F4 143(4) 1_655 4_565
Pb2 F9 F4 107(3) 3_666 4_565
F1 F9 F4 114(2) 4_675 4_565
F1 F9 F4 159(4) 1_645 4_565
Pb5 F9 F4 98(3) 1_655 4_565
F4 F9 F4 57(4) . 4_565
Cr1 F9 Pb4 102.7(17) . 1_645
F7 F9 Pb4 98.9(19) . 1_645
F3 F9 Pb4 111(2) 4_665 1_645
F3 F9 Pb4 49.7(10) 1_655 1_645
Pb2 F9 Pb4 86.6(19) 3_666 1_645
F1 F9 Pb4 112(3) 4_675 1_645
F1 F9 Pb4 45.8(11) 1_645 1_645
Pb5 F9 Pb4 87.2(15) 1_655 1_645
F4 F9 Pb4 74.0(19) . 1_645
F4 F9 Pb4 131(3) 4_565 1_645
Cr1 F9 Pb4 102.7(17) . 1_655
F7 F9 Pb4 98.9(19) . 1_655
F3 F9 Pb4 49.7(10) 4_665 1_655
F3 F9 Pb4 111(2) 1_655 1_655
Pb2 F9 Pb4 86.6(19) 3_666 1_655
F1 F9 Pb4 45.8(11) 4_675 1_655
F1 F9 Pb4 112(3) 1_645 1_655
Pb5 F9 Pb4 87.2(15) 1_655 1_655
F4 F9 Pb4 131(3) . 1_655
F4 F9 Pb4 74.0(19) 4_565 1_655
Pb4 F9 Pb4 155(3) 1_645 1_655

loop_
_geom_bond_atom_site_label_1
_geom_bond_atom_site_label_2
_geom_bond_distance
_geom_bond_site_symmetry_2
Pb1 F5 2.31(15) 3_566
Pb1 F2 2.43(4) .
Pb1 F2 2.43(4) 4_565
Pb1 F3 2.61(4) 2_656
Pb1 F3 2.61(4) 3_656
Pb1 F6 3.10(6) 3_656
Pb1 F6 3.10(6) 3_666
Pb2 F1 2.59(5) 4_575
Pb2 F1 2.59(5) .
Pb2 F2 2.70(4) 1_565
Pb2 F2 2.70(4) 4_565
Pb2 F1 2.70(5) 2_546
Pb2 F1 2.70(5) 3_576
Pb2 F9 2.89(10) 3_666
Pb2 F6 3.0(2) 3_666
Pb3 F2 2.50(4) 2_656
Pb3 F2 2.50(4) 3_656
Pb3 F1 2.52(5) 1_545
Pb3 F1 2.52(5) 4_575
Pb3 F2 2.58(4) 4_565
Pb3 F2 2.58(4) .
Pb3 F3 2.64(4) .
Pb3 F3 2.64(4) 4_565
Pb4 F5 2.14(15) .
Pb4 F1 2.35(5) .
Pb4 F1 2.35(5) 4_575
Pb4 F3 2.55(4) 1_565
Pb4 F3 2.55(4) 4_565
Pb4 F7 2.76(13) 3_665
Pb4 F9 3.09(2) 1_455
Pb4 F9 3.09(2) 1_465
Pb5 F4 2.17(10) 3_655
Pb5 F4 2.17(10) 2_655
Pb5 F3 2.41(4) 4_565
Pb5 F3 2.41(4) .
Pb5 F7 2.84(12) 1_455
Pb5 F6 3.0(2) .
Pb5 F9 2.99(9) 1_455
Cr1 F4 1.70(9) .
Cr1 F4 1.70(9) 4_565
Cr1 F6 2.0(2) .
Cr1 F9 1.95(10) .
Cr1 F7 2.21(12) .
F1 Pb3 2.52(5) 1_565
F1 Pb2 2.70(5) 3_576
F1 F5 2.74(14) .
F1 F3 2.73(7) 1_565
F1 F1 2.81(9) 4_575
F1 F9 2.94(10) 1_465
F1 F2 3.09(7) 1_565
F2 Pb3 2.50(4) 3_656
F2 Pb2 2.70(4) 1_545
F2 F5 2.79(13) 3_566
F2 F2 2.87(8) 4_565
F2 F3 2.85(6) 3_656
F2 F2 2.91(9) 3_656
F2 F6 3.0(2) 3_656
F2 F1 3.09(7) 1_545
F3 Pb4 2.55(4) 1_545
F3 Pb1 2.61(4) 3_656
F3 F1 2.73(7) 1_545
F3 F2 2.85(6) 3_656
F3 F9 2.96(8) 1_455
F3 F3 3.03(7) 4_565
F3 F6 3.11(19) .
F3 F3 2.99(7) 4
F4 Pb5 2.17(10) 3_655
F4 F7 2.49(13) .
F4 F6 2.8(2) .
F4 F4 3.06(16) 4
F4 F7 3.27(15) 3_755
F4 F9 3.09(13) .
F4 F4 2.96(16) 4_565
F5 Pb1 2.31(15) 3_566
F5 F1 2.74(13) 4_575
F5 F2 2.79(13) 2_556
F5 F2 2.79(13) 3_566
F6 F4 2.8(2) 4_565
F6 F3 3.11(19) 4_565
F6 F2 3.0(2) 2_656
F6 F2 3.0(2) 3_656
F6 Pb1 3.10(5) 3_656
F6 Pb1 3.10(5) 3_666
F6 Pb2 3.0(2) 3_666
F6 F9 3.0(2) .
F7 F4 2.49(13) 4_565
F7 Pb5 2.84(12) 1_655
F7 Pb4 2.76(13) 3_665
F7 F9 2.89(18) .
F7 F4 3.27(15) 2_755
F7 F4 3.27(15) 3_755
F9 F3 2.96(8) 4_665
F9 F3 2.96(8) 1_655
F9 Pb2 2.89(10) 3_666
F9 F1 2.94(10) 4_675
F9 F1 2.94(10) 1_645
F9 Pb5 2.99(9) 1_655
F9 F4 3.09(13) 4_565
F9 Pb4 3.09(2) 1_645
F9 Pb4 3.09(2) 1_655
